data_7063309
loop_
_publ_author_name
'Barman, Nandini'
'Halder, Purbashree'
'Mukhopadhyay, Subrata'
'Schwarz, Bj\"orn'
'Colacio, Enrique'
'Rana, Rajanikanta'
'Rajaraman, Gopalan'
'Goura, Joydeb'

_publ_section_title
;
 Synthesis, structure, and magnetic properties of diamagnetic Co(iii)
 ion-based heterometallic CoIII--LnIII (Ln = Dy, Tb, Ho, Er) complexes
;
_journal_issue 36
_journal_name_full 'New Journal of Chemistry'
_journal_page_first 15735
_journal_page_last 15746
_journal_paper_doi 10.1039/D4NJ02058H
_journal_volume 48
_journal_year 2024
_chemical_formula_moiety 'C38 H58 Co Ho N2 O12'
_chemical_formula_sum 'C38 H58 Co Ho N2 O12'
_chemical_formula_weight 958.72
_chemical_name_systematic Monoclinic
_space_group_crystal_system monoclinic
_space_group_IT_number 15
_space_group_name_Hall '-C 2yc'
_space_group_name_H-M_alt 'C 1 2/c 1'
_atom_sites_solution_hydrogens geom
_atom_sites_solution_primary dual
_audit_creation_date 2024-06-27
_audit_creation_method
;
Olex2 1.5-alpha
(compiled 2024.02.16 svn.r378c4104 for OlexSys, GUI svn.r6928)
;
_audit_update_record
;
2024-06-27 deposited with the CCDC.	2024-07-03 downloaded from the CCDC.
;
_cell_angle_alpha 90
_cell_angle_beta 107.197(3)
_cell_angle_gamma 90
_cell_formula_units_Z 4
_cell_length_a 16.1250(10)
_cell_length_b 10.6664(10)
_cell_length_c 25.1229(18)
_cell_measurement_reflns_used 9943
_cell_measurement_temperature 100(2)
_cell_measurement_theta_max 27.495
_cell_measurement_theta_min 2.324
_cell_volume 4127.9(6)
_computing_cell_refinement 'SAINT V8.38A (Bruker, 2018)'
_computing_data_reduction 'SAINT V8.38A (Bruker, 2018)'
_computing_molecular_graphics 'Olex2 1.5-alpha (Dolomanov et al., 2009)'
_computing_publication_material 'Olex2 1.5-alpha (Dolomanov et al., 2009)'
_computing_structure_refinement 'SHELXL 2016/4 (Sheldrick, 2015)'
_computing_structure_solution 'SHELXT 2014/5 (Sheldrick, 2014)'
_diffrn_ambient_temperature 100
_diffrn_measured_fraction_theta_full 0.999
_diffrn_measured_fraction_theta_max 0.999
_diffrn_measurement_device_type 'Bruker APEX-II CCD'
_diffrn_measurement_method '\f and \w scans'
_diffrn_radiation_type MoK\a
_diffrn_radiation_wavelength 0.71073
_diffrn_reflns_av_R_equivalents 0.0394
_diffrn_reflns_av_unetI/netI 0.0200
_diffrn_reflns_Laue_measured_fraction_full 0.999
_diffrn_reflns_Laue_measured_fraction_max 0.999
_diffrn_reflns_limit_h_max 19
_diffrn_reflns_limit_h_min -19
_diffrn_reflns_limit_k_max 12
_diffrn_reflns_limit_k_min -12
_diffrn_reflns_limit_l_max 29
_diffrn_reflns_limit_l_min -29
_diffrn_reflns_number 32055
_diffrn_reflns_point_group_measured_fraction_full 0.999
_diffrn_reflns_point_group_measured_fraction_max 0.999
_diffrn_reflns_theta_full 25.000
_diffrn_reflns_theta_max 25.000
_diffrn_reflns_theta_min 2.604
_diffrn_source_current 45.0
_diffrn_source_power 2.25
_diffrn_source_voltage 50.0
_diffrn_standards_number 0
_exptl_absorpt_coefficient_mu 2.366
_exptl_absorpt_correction_T_max 0.7456
_exptl_absorpt_correction_T_min 0.6439
_exptl_absorpt_correction_type multi-scan
_exptl_absorpt_process_details
'SADABS-2016/2 (Bruker,2016/2) was used for absorption correction. wR2(int) was 0.0673 before and 0.0477 after correction. The Ratio of minimum to maximum transmission is 0.8636. The \l/2 correction factor is Not present.'
_exptl_crystal_colour brown
_exptl_crystal_colour_primary brown
_exptl_crystal_density_diffrn 1.543
_exptl_crystal_description block
_exptl_crystal_F_000 1960
_exptl_crystal_size_max 0.12
_exptl_crystal_size_mid 0.11
_exptl_crystal_size_min 0.09
_refine_diff_density_max 1.443
_refine_diff_density_min -0.699
_refine_diff_density_rms 0.081
_refine_ls_extinction_method none
_refine_ls_goodness_of_fit_ref 1.226
_refine_ls_hydrogen_treatment constr
_refine_ls_matrix_type full
_refine_ls_number_parameters 253
_refine_ls_number_reflns 3638
_refine_ls_number_restraints 0
_refine_ls_restrained_S_all 1.226
_refine_ls_R_factor_all 0.0250
_refine_ls_R_factor_gt 0.0235
_refine_ls_shift/su_max 0.001
_refine_ls_shift/su_mean 0.000
_refine_ls_structure_factor_coef Fsqd
_refine_ls_weighting_details 'w=1/[\s^2^(Fo^2^)+22.0093P] where P=(Fo^2^+2Fc^2^)/3'
_refine_ls_weighting_scheme calc
_refine_ls_wR_factor_gt 0.0544
_refine_ls_wR_factor_ref 0.0549
_reflns_Friedel_coverage 0.000
_reflns_number_gt 3505
_reflns_number_total 3638
_reflns_threshold_expression 'I > 2\s(I)'
_cod_data_source_file d4nj02058h2.cif
_cod_data_source_block Compound_3
_cod_depositor_comments 'Adding full bibliography for 7063306--7063309.cif.'
_cod_database_code 7063309
_shelx_shelxl_version_number 2016/4
_shelx_space_group_comment
;
The symmetry employed for this shelxl refinement is uniquely defined
by the following loop, which should always be used as a source of
symmetry information in preference to the above space-group names.
They are only intended as comments.
;
_olex2_refinement_description
;
1. Fixed Uiso
 At 1.2 times of:
  All C(H) groups, All C(H,H) groups
 At 1.5 times of:
  All C(H,H,H) groups, All O(H) groups
2.a Secondary CH2 refined with riding coordinates:
 C8(H8A,H8B)
2.b Aromatic/amide H refined with riding coordinates:
 C5(H5), C3(H3), C7(H7), C4(H4), C2(H2)
2.c Idealised Me refined as rotating group:
 C11(H11A,H11B,H11C), C18(H18A,H18B,H18C), C13(H13A,H13B,H13C), C12(H12A,H12B,
 H12C), C16(H16A,H16B,H16C), C17(H17A,H17B,H17C), C19(H19A,H19B,H19C)
2.d Idealised tetrahedral OH refined as rotating group:
 O6(H6)
;
_olex2_submission_special_instructions 'No special instructions were received'

loop_
_space_group_symop_operation_xyz
'x, y, z'
'-x, y, -z+1/2'
'x+1/2, y+1/2, z'
'-x+1/2, y+1/2, -z+1/2'
'-x, -y, -z'
'x, -y, z-1/2'
'-x+1/2, -y+1/2, -z'
'x+1/2, -y+1/2, z-1/2'

loop_
_atom_site_label
_atom_site_type_symbol
_atom_site_fract_x
_atom_site_fract_y
_atom_site_fract_z
_atom_site_U_iso_or_equiv
_atom_site_adp_type
_atom_site_occupancy
_atom_site_site_symmetry_order
_atom_site_calc_flag
_atom_site_refinement_flags_posn
_atom_site_refinement_flags_adp
_atom_site_refinement_flags_occupancy
_atom_site_disorder_assembly
_atom_site_disorder_group
Ho1 Ho 0.500000 0.64915(2) 0.250000 0.00965(7) Uani 1 2 d S T P . .
Co1 Co 0.500000 0.34543(6) 0.250000 0.01113(12) Uani 1 2 d S T P . .
O2 O 0.40118(13) 0.3405(2) 0.18612(8) 0.0137(4) Uani 1 1 d . . . . .
O1 O 0.55182(13) 0.47036(19) 0.21412(8) 0.0126(4) Uani 1 1 d . . . . .
O3 O 0.38395(13) 0.5509(2) 0.17816(8) 0.0136(4) Uani 1 1 d . . . . .
O5 O 0.44080(14) 0.8914(2) 0.34878(9) 0.0183(5) Uani 1 1 d . . . . .
O4 O 0.54225(14) 0.7937(2) 0.32043(9) 0.0164(5) Uani 1 1 d . . . . .
O6 O 0.62621(14) 0.7369(2) 0.23523(9) 0.0172(5) Uani 1 1 d . . . . .
H6 H 0.615869 0.793219 0.211968 0.026 Uiso 1 1 calc R U . . .
N1 N 0.55007(17) 0.2134(2) 0.21934(10) 0.0140(6) Uani 1 1 d . . . . .
C10 C 0.2918(2) 0.4180(3) 0.10715(13) 0.0140(7) Uani 1 1 d . . . . .
C1 C 0.56266(19) 0.4522(3) 0.16348(12) 0.0117(6) Uani 1 1 d . . . . .
C9 C 0.36397(19) 0.4412(3) 0.16218(12) 0.0127(6) Uani 1 1 d . . . . .
C5 C 0.5901(2) 0.3182(3) 0.09154(13) 0.0176(7) Uani 1 1 d . . . . .
H5 H 0.599802 0.238938 0.079128 0.021 Uiso 1 1 calc R U . . .
C3 C 0.5762(2) 0.5386(3) 0.07744(13) 0.0176(7) Uani 1 1 d . . . . .
H3 H 0.575779 0.608483 0.055211 0.021 Uiso 1 1 calc R U . . .
C11 C 0.3370(2) 0.4189(4) 0.06111(14) 0.0256(8) Uani 1 1 d . . . . .
H11A H 0.367655 0.496528 0.062401 0.038 Uiso 1 1 calc R U . . .
H11B H 0.294325 0.410319 0.025409 0.038 Uiso 1 1 calc R U . . .
H11C H 0.377271 0.350340 0.066815 0.038 Uiso 1 1 calc R U . . .
C7 C 0.5758(2) 0.2188(3) 0.17581(13) 0.0158(7) Uani 1 1 d . . . . .
H7 H 0.595613 0.145170 0.163928 0.019 Uiso 1 1 calc R U . . .
C18 C 0.5674(3) 1.0332(4) 0.42657(16) 0.0325(9) Uani 1 1 d . . . . .
H18A H 0.560946 1.093730 0.397326 0.049 Uiso 1 1 calc R U . . .
H18B H 0.613287 1.059044 0.458707 0.049 Uiso 1 1 calc R U . . .
H18C H 0.514122 1.027226 0.436108 0.049 Uiso 1 1 calc R U . . .
C14 C 0.5183(2) 0.8626(3) 0.35468(13) 0.0163(7) Uani 1 1 d . . . . .
C6 C 0.5761(2) 0.3305(3) 0.14412(13) 0.0144(6) Uani 1 1 d . . . . .
C4 C 0.5896(2) 0.4205(3) 0.05815(14) 0.0199(7) Uani 1 1 d . . . . .
H4 H 0.598121 0.410911 0.023344 0.024 Uiso 1 1 calc R U . . .
C15 C 0.5893(2) 0.9066(3) 0.40696(13) 0.0198(7) Uani 1 1 d . . . . .
C2 C 0.5633(2) 0.5543(3) 0.12902(13) 0.0150(6) Uani 1 1 d . . . . .
H2 H 0.555015 0.634506 0.140977 0.018 Uiso 1 1 calc R U . . .
C13 C 0.2250(2) 0.5231(3) 0.09765(15) 0.0255(8) Uani 1 1 d . . . . .
H13A H 0.197781 0.522070 0.126849 0.038 Uiso 1 1 calc R U . . .
H13B H 0.181830 0.511193 0.062367 0.038 Uiso 1 1 calc R U . . .
H13C H 0.253337 0.602305 0.097731 0.038 Uiso 1 1 calc R U . . .
C8 C 0.5457(2) 0.0941(3) 0.24683(14) 0.0172(7) Uani 1 1 d . . . . .
H8A H 0.589360 0.089768 0.282855 0.021 Uiso 1 1 calc R U . . .
H8B H 0.553548 0.024156 0.224137 0.021 Uiso 1 1 calc R U . . .
C12 C 0.2469(2) 0.2924(3) 0.10676(15) 0.0231(8) Uani 1 1 d . . . . .
H12A H 0.288907 0.226140 0.111995 0.035 Uiso 1 1 calc R U . . .
H12B H 0.203111 0.281340 0.071690 0.035 Uiso 1 1 calc R U . . .
H12C H 0.220549 0.290350 0.136357 0.035 Uiso 1 1 calc R U . . .
C16 C 0.5938(3) 0.8065(4) 0.45080(16) 0.0423(11) Uani 1 1 d . . . . .
H16A H 0.639170 0.826944 0.484132 0.064 Uiso 1 1 calc R U . . .
H16B H 0.605807 0.726673 0.437022 0.064 Uiso 1 1 calc R U . . .
H16C H 0.539321 0.802645 0.458924 0.064 Uiso 1 1 calc R U . . .
C17 C 0.6775(3) 0.9132(4) 0.39583(17) 0.0362(10) Uani 1 1 d . . . . .
H17A H 0.675182 0.974454 0.367449 0.054 Uiso 1 1 calc R U . . .
H17B H 0.691272 0.832654 0.383617 0.054 Uiso 1 1 calc R U . . .
H17C H 0.721291 0.936517 0.429444 0.054 Uiso 1 1 calc R U . . .
C19 C 0.7166(2) 0.7263(6) 0.2595(2) 0.0553(15) Uani 1 1 d . . . . .
H19A H 0.738420 0.659488 0.241805 0.083 Uiso 1 1 calc R U . . .
H19B H 0.728970 0.708705 0.298523 0.083 Uiso 1 1 calc R U . . .
H19C H 0.744052 0.803596 0.254639 0.083 Uiso 1 1 calc R U . . .

loop_
_atom_site_aniso_label
_atom_site_aniso_U_11
_atom_site_aniso_U_22
_atom_site_aniso_U_33
_atom_site_aniso_U_23
_atom_site_aniso_U_13
_atom_site_aniso_U_12
Ho1 0.01045(10) 0.00953(10) 0.00797(10) 0.000 0.00120(7) 0.000
Co1 0.0131(3) 0.0099(3) 0.0089(3) 0.000 0.0009(2) 0.000
O2 0.0148(11) 0.0132(11) 0.0110(10) 0.0024(9) 0.0005(8) 0.0002(9)
O1 0.0150(11) 0.0118(11) 0.0112(10) -0.0008(8) 0.0040(9) 0.0001(9)
O3 0.0143(11) 0.0133(11) 0.0117(11) -0.0009(9) 0.0016(9) -0.0009(9)
O5 0.0182(12) 0.0183(12) 0.0195(12) -0.0032(9) 0.0073(10) -0.0009(9)
O4 0.0178(12) 0.0161(11) 0.0152(12) -0.0046(9) 0.0047(9) 0.0007(9)
O6 0.0141(11) 0.0201(12) 0.0148(12) 0.0033(9) 0.0002(9) -0.0011(9)
N1 0.0160(14) 0.0127(13) 0.0098(13) -0.0008(10) -0.0017(11) 0.0012(11)
C10 0.0116(15) 0.0161(16) 0.0123(15) 0.0003(12) 0.0004(13) -0.0006(13)
C1 0.0077(14) 0.0166(15) 0.0092(14) -0.0046(12) 0.0001(12) -0.0012(12)
C9 0.0125(15) 0.0154(16) 0.0106(15) 0.0021(12) 0.0040(12) 0.0012(13)
C5 0.0159(16) 0.0186(17) 0.0188(17) -0.0048(13) 0.0061(13) 0.0027(13)
C3 0.0177(16) 0.0201(17) 0.0151(16) 0.0003(13) 0.0050(13) -0.0037(13)
C11 0.0230(18) 0.040(2) 0.0124(16) -0.0017(15) 0.0030(14) -0.0060(16)
C7 0.0140(16) 0.0148(16) 0.0151(16) -0.0028(13) -0.0012(13) 0.0048(13)
C18 0.037(2) 0.025(2) 0.028(2) -0.0068(16) -0.0016(17) 0.0019(17)
C14 0.0249(18) 0.0094(15) 0.0141(15) 0.0032(13) 0.0048(13) -0.0003(14)
C6 0.0122(15) 0.0156(16) 0.0142(15) -0.0004(13) 0.0020(12) 0.0024(12)
C4 0.0232(18) 0.0257(19) 0.0132(16) -0.0033(14) 0.0088(14) -0.0017(15)
C15 0.0277(19) 0.0138(16) 0.0135(16) -0.0027(13) -0.0004(14) 0.0014(14)
C2 0.0154(16) 0.0151(16) 0.0141(15) -0.0032(13) 0.0038(13) -0.0004(13)
C13 0.0224(18) 0.0212(19) 0.0234(18) -0.0020(14) -0.0080(15) 0.0060(15)
C8 0.0226(18) 0.0121(15) 0.0147(16) 0.0004(13) 0.0023(14) -0.0003(13)
C12 0.0202(18) 0.0216(18) 0.0215(18) 0.0025(14) -0.0031(14) -0.0047(14)
C16 0.066(3) 0.031(2) 0.018(2) 0.0057(17) -0.007(2) -0.007(2)
C17 0.026(2) 0.040(2) 0.035(2) -0.0087(19) -0.0023(17) -0.0010(18)
C19 0.015(2) 0.096(4) 0.049(3) 0.043(3) 0.0005(19) -0.001(2)

loop_
_atom_type_symbol
_atom_type_description
_atom_type_scat_dispersion_real
_atom_type_scat_dispersion_imag
_atom_type_scat_source
C C 0.0033 0.0016 'International Tables Vol C Tables 4.2.6.8 and 6.1.1.4'
H H 0.0000 0.0000 'International Tables Vol C Tables 4.2.6.8 and 6.1.1.4'
Co Co 0.3494 0.9721 'International Tables Vol C Tables 4.2.6.8 and 6.1.1.4'
Ho Ho -0.2175 4.6783 'International Tables Vol C Tables 4.2.6.8 and 6.1.1.4'
N N 0.0061 0.0033 'International Tables Vol C Tables 4.2.6.8 and 6.1.1.4'
O O 0.0106 0.0060 'International Tables Vol C Tables 4.2.6.8 and 6.1.1.4'

loop_
_geom_angle_atom_site_label_1
_geom_angle_atom_site_label_2
_geom_angle_atom_site_label_3
_geom_angle
_geom_angle_site_symmetry_1
_geom_angle_site_symmetry_3
_geom_angle_publ_flag
O1 Ho1 Co1 36.26(5) 2_655 . ?
O1 Ho1 Co1 36.26(5) . . ?
O1 Ho1 O1 72.51(10) . 2_655 ?
O1 Ho1 O3 69.69(7) 2_655 . ?
O1 Ho1 O3 69.46(7) . . ?
O1 Ho1 O3 69.46(7) 2_655 2_655 ?
O1 Ho1 O3 69.68(7) . 2_655 ?
O1 Ho1 O6 142.72(7) . 2_655 ?
O1 Ho1 O6 80.92(8) . . ?
O1 Ho1 O6 80.91(8) 2_655 2_655 ?
O1 Ho1 O6 142.73(7) 2_655 . ?
O3 Ho1 Co1 64.35(5) 2_655 . ?
O3 Ho1 Co1 64.35(5) . . ?
O3 Ho1 O3 128.71(10) 2_655 . ?
O4 Ho1 Co1 132.25(6) 2_655 . ?
O4 Ho1 Co1 132.25(6) . . ?
O4 Ho1 O1 107.82(7) 2_655 . ?
O4 Ho1 O1 141.12(7) . . ?
O4 Ho1 O1 141.12(7) 2_655 2_655 ?
O4 Ho1 O1 107.82(7) . 2_655 ?
O4 Ho1 O3 148.65(7) 2_655 2_655 ?
O4 Ho1 O3 148.65(7) . . ?
O4 Ho1 O3 74.22(7) 2_655 . ?
O4 Ho1 O3 74.22(7) . 2_655 ?
O4 Ho1 O4 95.49(11) 2_655 . ?
O4 Ho1 O6 77.41(8) 2_655 2_655 ?
O4 Ho1 O6 71.71(8) . 2_655 ?
O4 Ho1 O6 71.71(8) 2_655 . ?
O4 Ho1 O6 77.41(8) . . ?
O6 Ho1 Co1 113.30(6) 2_655 . ?
O6 Ho1 Co1 113.30(6) . . ?
O6 Ho1 O3 77.12(7) 2_655 . ?
O6 Ho1 O3 77.12(7) . 2_655 ?
O6 Ho1 O3 124.42(7) . . ?
O6 Ho1 O3 124.42(7) 2_655 2_655 ?
O6 Ho1 O6 133.41(11) . 2_655 ?
O2 Co1 Ho1 91.59(7) . . ?
O2 Co1 Ho1 91.59(7) 2_655 . ?
O2 Co1 O2 176.83(13) . 2_655 ?
O2 Co1 O1 89.74(9) . . ?
O2 Co1 O1 89.74(9) 2_655 2_655 ?
O2 Co1 O1 92.45(9) 2_655 . ?
O2 Co1 O1 92.45(9) . 2_655 ?
O1 Co1 Ho1 46.38(6) 2_655 . ?
O1 Co1 Ho1 46.38(6) . . ?
O1 Co1 O1 92.77(12) . 2_655 ?
N1 Co1 Ho1 137.95(8) . . ?
N1 Co1 Ho1 137.94(8) 2_655 . ?
N1 Co1 O2 88.34(10) . 2_655 ?
N1 Co1 O2 89.30(10) . . ?
N1 Co1 O2 89.30(10) 2_655 2_655 ?
N1 Co1 O2 88.34(10) 2_655 . ?
N1 Co1 O1 175.31(10) 2_655 . ?
N1 Co1 O1 175.31(10) . 2_655 ?
N1 Co1 O1 91.59(10) 2_655 2_655 ?
N1 Co1 O1 91.59(10) . . ?
N1 Co1 N1 84.11(16) . 2_655 ?
C9 O2 Co1 122.0(2) . . ?
Co1 O1 Ho1 97.36(8) . . ?
C1 O1 Ho1 129.38(18) . . ?
C1 O1 Co1 122.40(19) . . ?
C9 O3 Ho1 135.61(19) . . ?
C14 O4 Ho1 145.9(2) . . ?
Ho1 O6 H6 113.5 . . ?
C19 O6 Ho1 136.8(2) . . ?
C19 O6 H6 109.5 . . ?
C7 N1 Co1 126.7(2) . . ?
C7 N1 C8 121.1(3) . . ?
C8 N1 Co1 111.65(19) . . ?
C11 C10 C9 105.8(2) . . ?
C13 C10 C9 109.5(3) . . ?
C13 C10 C11 110.4(3) . . ?
C12 C10 C9 112.2(3) . . ?
C12 C10 C11 109.3(3) . . ?
C12 C10 C13 109.6(3) . . ?
O1 C1 C6 121.9(3) . . ?
O1 C1 C2 120.1(3) . . ?
C2 C1 C6 118.0(3) . . ?
O2 C9 C10 114.1(3) . . ?
O3 C9 O2 126.2(3) . . ?
O3 C9 C10 119.5(3) . . ?
C6 C5 H5 119.2 . . ?
C4 C5 H5 119.2 . . ?
C4 C5 C6 121.6(3) . . ?
C4 C3 H3 119.4 . . ?
C2 C3 H3 119.4 . . ?
C2 C3 C4 121.2(3) . . ?
C10 C11 H11A 109.5 . . ?
C10 C11 H11B 109.5 . . ?
C10 C11 H11C 109.5 . . ?
H11A C11 H11B 109.5 . . ?
H11A C11 H11C 109.5 . . ?
H11B C11 H11C 109.5 . . ?
N1 C7 H7 117.7 . . ?
N1 C7 C6 124.5(3) . . ?
C6 C7 H7 117.7 . . ?
H18A C18 H18B 109.5 . . ?
H18A C18 H18C 109.5 . . ?
H18B C18 H18C 109.5 . . ?
C15 C18 H18A 109.5 . . ?
C15 C18 H18B 109.5 . . ?
C15 C18 H18C 109.5 . . ?
O5 C14 O4 123.5(3) . . ?
O5 C14 C15 119.4(3) . . ?
O4 C14 C15 117.0(3) . . ?
C1 C6 C7 122.8(3) . . ?
C5 C6 C1 119.1(3) . . ?
C5 C6 C7 118.1(3) . . ?
C5 C4 C3 118.7(3) . . ?
C5 C4 H4 120.7 . . ?
C3 C4 H4 120.7 . . ?
C18 C15 C14 111.3(3) . . ?
C18 C15 C16 110.9(3) . . ?
C18 C15 C17 109.7(3) . . ?
C16 C15 C14 105.6(3) . . ?
C16 C15 C17 108.5(3) . . ?
C17 C15 C14 110.8(3) . . ?
C1 C2 H2 119.3 . . ?
C3 C2 C1 121.3(3) . . ?
C3 C2 H2 119.3 . . ?
C10 C13 H13A 109.5 . . ?
C10 C13 H13B 109.5 . . ?
C10 C13 H13C 109.5 . . ?
H13A C13 H13B 109.5 . . ?
H13A C13 H13C 109.5 . . ?
H13B C13 H13C 109.5 . . ?
N1 C8 C8 103.5(2) . 2_655 ?
N1 C8 H8A 111.1 . . ?
N1 C8 H8B 111.1 . . ?
C8 C8 H8A 111.1 2_655 . ?
C8 C8 H8B 111.1 2_655 . ?
H8A C8 H8B 109.0 . . ?
C10 C12 H12A 109.5 . . ?
C10 C12 H12B 109.5 . . ?
C10 C12 H12C 109.5 . . ?
H12A C12 H12B 109.5 . . ?
H12A C12 H12C 109.5 . . ?
H12B C12 H12C 109.5 . . ?
C15 C16 H16A 109.5 . . ?
C15 C16 H16B 109.5 . . ?
C15 C16 H16C 109.5 . . ?
H16A C16 H16B 109.5 . . ?
H16A C16 H16C 109.5 . . ?
H16B C16 H16C 109.5 . . ?
C15 C17 H17A 109.5 . . ?
C15 C17 H17B 109.5 . . ?
C15 C17 H17C 109.5 . . ?
H17A C17 H17B 109.5 . . ?
H17A C17 H17C 109.5 . . ?
H17B C17 H17C 109.5 . . ?
O6 C19 H19A 109.5 . . ?
O6 C19 H19B 109.5 . . ?
O6 C19 H19C 109.5 . . ?
H19A C19 H19B 109.5 . . ?
H19A C19 H19C 109.5 . . ?
H19B C19 H19C 109.5 . . ?

loop_
_geom_bond_atom_site_label_1
_geom_bond_atom_site_label_2
_geom_bond_distance
_geom_bond_site_symmetry_2
_geom_bond_publ_flag
Ho1 Co1 3.2397(7) . ?
Ho1 O1 2.365(2) . ?
Ho1 O1 2.365(2) 2_655 ?
Ho1 O3 2.421(2) 2_655 ?
Ho1 O3 2.421(2) . ?
Ho1 O4 2.294(2) 2_655 ?
Ho1 O4 2.294(2) . ?
Ho1 O6 2.367(2) . ?
Ho1 O6 2.367(2) 2_655 ?
Co1 O2 1.899(2) . ?
Co1 O2 1.899(2) 2_655 ?
Co1 O1 1.932(2) 2_655 ?
Co1 O1 1.932(2) . ?
Co1 N1 1.896(3) 2_655 ?
Co1 N1 1.896(3) . ?
O2 C9 1.289(4) . ?
O1 C1 1.349(4) . ?
O3 C9 1.248(4) . ?
O5 C14 1.253(4) . ?
O4 C14 1.275(4) . ?
O6 H6 0.8200 . ?
O6 C19 1.408(4) . ?
N1 C7 1.280(4) . ?
N1 C8 1.460(4) . ?
C10 C9 1.541(4) . ?
C10 C11 1.539(4) . ?
C10 C13 1.523(4) . ?
C10 C12 1.521(4) . ?
C1 C6 1.426(4) . ?
C1 C2 1.393(4) . ?
C5 H5 0.9300 . ?
C5 C6 1.410(4) . ?
C5 C4 1.376(5) . ?
C3 H3 0.9300 . ?
C3 C4 1.390(5) . ?
C3 C2 1.381(4) . ?
C11 H11A 0.9600 . ?
C11 H11B 0.9600 . ?
C11 H11C 0.9600 . ?
C7 H7 0.9300 . ?
C7 C6 1.433(4) . ?
C18 H18A 0.9600 . ?
C18 H18B 0.9600 . ?
C18 H18C 0.9600 . ?
C18 C15 1.515(5) . ?
C14 C15 1.539(4) . ?
C4 H4 0.9300 . ?
C15 C16 1.520(5) . ?
C15 C17 1.529(5) . ?
C2 H2 0.9300 . ?
C13 H13A 0.9600 . ?
C13 H13B 0.9600 . ?
C13 H13C 0.9600 . ?
C8 C8 1.527(7) 2_655 ?
C8 H8A 0.9700 . ?
C8 H8B 0.9700 . ?
C12 H12A 0.9600 . ?
C12 H12B 0.9600 . ?
C12 H12C 0.9600 . ?
C16 H16A 0.9600 . ?
C16 H16B 0.9600 . ?
C16 H16C 0.9600 . ?
C17 H17A 0.9600 . ?
C17 H17B 0.9600 . ?
C17 H17C 0.9600 . ?
C19 H19A 0.9600 . ?
C19 H19B 0.9600 . ?
C19 H19C 0.9600 . ?

loop_
_geom_torsion_atom_site_label_1
_geom_torsion_atom_site_label_2
_geom_torsion_atom_site_label_3
_geom_torsion_atom_site_label_4
_geom_torsion
_geom_torsion_site_symmetry_1
_geom_torsion_site_symmetry_2
_geom_torsion_site_symmetry_3
_geom_torsion_site_symmetry_4
_geom_torsion_publ_flag
Ho1 Co1 O2 C9 -0.1(2) . . . . ?
Ho1 Co1 N1 C7 -24.4(3) . . . . ?
Ho1 Co1 N1 C8 163.82(15) . . . . ?
Ho1 O1 C1 C6 -165.7(2) . . . . ?
Ho1 O1 C1 C2 16.1(4) . . . . ?
Ho1 O3 C9 O2 7.0(5) . . . . ?
Ho1 O3 C9 C10 -169.33(18) . . . . ?
Ho1 O4 C14 O5 -19.1(6) . . . . ?
Ho1 O4 C14 C15 158.2(3) . . . . ?
Co1 O2 C9 O3 -3.4(4) . . . . ?
Co1 O2 C9 C10 173.15(18) . . . . ?
Co1 O1 C1 C6 -29.9(4) . . . . ?
Co1 O1 C1 C2 151.9(2) . . . . ?
Co1 N1 C7 C6 4.3(5) . . . . ?
Co1 N1 C8 C8 42.4(3) . . . 2_655 ?
O2 Co1 N1 C7 -114.9(3) 2_655 . . . ?
O2 Co1 N1 C7 67.2(3) . . . . ?
O2 Co1 N1 C8 73.3(2) 2_655 . . . ?
O2 Co1 N1 C8 -104.6(2) . . . . ?
O1 Co1 O2 C9 46.3(2) 2_655 . . . ?
O1 Co1 O2 C9 -46.5(2) . . . . ?
O1 Co1 N1 C7 -22.5(3) . . . . ?
O1 Co1 N1 C8 165.7(2) . . . . ?
O1 C1 C6 C5 -177.8(3) . . . . ?
O1 C1 C6 C7 2.5(5) . . . . ?
O1 C1 C2 C3 178.6(3) . . . . ?
O5 C14 C15 C18 -33.2(4) . . . . ?
O5 C14 C15 C16 87.2(4) . . . . ?
O5 C14 C15 C17 -155.6(3) . . . . ?
O4 C14 C15 C18 149.4(3) . . . . ?
O4 C14 C15 C16 -90.2(4) . . . . ?
O4 C14 C15 C17 27.0(4) . . . . ?
N1 Co1 O2 C9 137.8(2) 2_655 . . . ?
N1 Co1 O2 C9 -138.1(2) . . . . ?
N1 Co1 N1 C7 155.6(3) 2_655 . . . ?
N1 Co1 N1 C8 -16.18(15) 2_655 . . . ?
N1 C7 C6 C1 11.8(5) . . . . ?
N1 C7 C6 C5 -167.9(3) . . . . ?
C11 C10 C9 O2 -89.0(3) . . . . ?
C11 C10 C9 O3 87.7(3) . . . . ?
C7 N1 C8 C8 -129.9(3) . . . 2_655 ?
C6 C1 C2 C3 0.4(4) . . . . ?
C6 C5 C4 C3 0.9(5) . . . . ?
C4 C5 C6 C1 -1.0(5) . . . . ?
C4 C5 C6 C7 178.7(3) . . . . ?
C4 C3 C2 C1 -0.6(5) . . . . ?
C2 C1 C6 C5 0.4(4) . . . . ?
C2 C1 C6 C7 -179.3(3) . . . . ?
C2 C3 C4 C5 -0.1(5) . . . . ?
C13 C10 C9 O2 152.0(3) . . . . ?
C13 C10 C9 O3 -31.2(4) . . . . ?
C8 N1 C7 C6 175.3(3) . . . . ?
C12 C10 C9 O2 30.1(4) . . . . ?
C12 C10 C9 O3 -153.2(3) . . . . ?
